data_4130876
loop_
_publ_author_name
'Sharninghausen, Liam S.'
'Sinha, Shashi Bhushan'
'Shopov, Dimitar Y.'
'Choi, Bonnie'
'Mercado, Brandon Q.'
'Roy, Xavier'
'Balcells, David'
'Brudvig, Gary W.'
'Crabtree, Robert H.'

_publ_section_title
;
 High Oxidation State Iridium Mono-\m-oxo Dimers Related to Water
 Oxidation Catalysis.
;
_journal_issue 49
_journal_name_full 'Journal of the American Chemical Society'
_journal_page_first 15917
_journal_page_last 15926
_journal_paper_doi 10.1021/jacs.6b07716
_journal_volume 138
_journal_year 2016
_chemical_formula_moiety 'C32 H40 Cl2 Ir2 N4 O5'
_chemical_formula_sum 'C32 H40 Cl2 Ir2 N4 O5'
_chemical_formula_weight 1015.98
_space_group_crystal_system monoclinic
_space_group_IT_number 15
_space_group_name_Hall '-C 2yc'
_space_group_name_H-M_alt 'C 1 2/c 1'
_atom_sites_solution_hydrogens geom
_atom_sites_solution_primary direct
_atom_sites_solution_secondary difmap
_audit_creation_method SHELXL-2014/7
_cell_angle_alpha 90
_cell_angle_beta 98.991(7)
_cell_angle_gamma 90
_cell_formula_units_Z 4
_cell_length_a 22.2543(15)
_cell_length_b 8.3385(6)
_cell_length_c 18.2152(12)
_cell_measurement_reflns_used 6372
_cell_measurement_temperature 93(2)
_cell_measurement_theta_max 67.0950
_cell_measurement_theta_min 3.9500
_cell_volume 3338.6(4)
_computing_cell_refinement 'CrysAlisPro 1.171.38.41o (Rigaku OD, 2015)'
_computing_data_collection 'CrysAlisPro 1.171.38.41o (Rigaku OD, 2015)'
_computing_data_reduction 'CrysAlisPro 1.171.38.41o (Rigaku OD, 2015)'
_computing_molecular_graphics
; 
Dolomanov, O.V.; Bourhis, L.J.; Gildea, R.J.; Howard, J.A.K.; Puschmann, H., 
OLEX2: A complete structure solution, refinement and analysis program 
(2009). J. Appl. Cryst., 42, 339-341. 
;
_computing_publication_material 'SHELXL-2013/2 (Sheldrick, 2014)'
_computing_structure_refinement 'SHELXL-2014/7 (Sheldrick, 2014)'
_computing_structure_solution 'SHELXT-2014/5 (Sheldrick, 2014)'
_diffrn_ambient_temperature 93(2)
_diffrn_detector_area_resol_mean 22.2
_diffrn_measured_fraction_theta_full 0.977
_diffrn_measured_fraction_theta_max 0.976
_diffrn_measurement_device_type 'dtrek-CrysAlisPro-abstract goniometer imported rigaku-d*trek images'
_diffrn_measurement_method '\w scans'
_diffrn_radiation_type CuK\a
_diffrn_radiation_wavelength 1.54184
_diffrn_reflns_av_R_equivalents 0.1533
_diffrn_reflns_av_unetI/netI 0.0704
_diffrn_reflns_Laue_measured_fraction_full 0.977
_diffrn_reflns_Laue_measured_fraction_max 0.976
_diffrn_reflns_limit_h_max 25
_diffrn_reflns_limit_h_min -26
_diffrn_reflns_limit_k_max 10
_diffrn_reflns_limit_k_min -9
_diffrn_reflns_limit_l_max 21
_diffrn_reflns_limit_l_min -20
_diffrn_reflns_number 27605
_diffrn_reflns_point_group_measured_fraction_full 0.977
_diffrn_reflns_point_group_measured_fraction_max 0.976
_diffrn_reflns_theta_full 67.684
_diffrn_reflns_theta_max 67.907
_diffrn_reflns_theta_min 4.022
_diffrn_source 'fine-focus sealed X-ray tube'
_exptl_absorpt_coefficient_mu 17.060
_exptl_absorpt_correction_T_max 1.00000
_exptl_absorpt_correction_T_min 0.69398
_exptl_absorpt_correction_type multi-scan
_exptl_absorpt_process_details
; 
CrysAlisPro 1.171.38.41o (Rigaku Oxford Diffraction, 2015) 
Empirical absorption correction using spherical harmonics, 
 implemented in SCALE3 ABSPACK scaling algorithm. 
;
_exptl_crystal_colour brown
_exptl_crystal_density_diffrn 2.021
_exptl_crystal_density_method 'not measured'
_exptl_crystal_description plate
_exptl_crystal_F_000 1952
_exptl_crystal_size_max 0.04
_exptl_crystal_size_mid 0.02
_exptl_crystal_size_min 0.01
_refine_diff_density_max 3.317
_refine_diff_density_min -3.487
_refine_diff_density_rms 0.427
_refine_ls_extinction_method none
_refine_ls_goodness_of_fit_ref 1.180
_refine_ls_hydrogen_treatment constr
_refine_ls_matrix_type full
_refine_ls_number_parameters 208
_refine_ls_number_reflns 2956
_refine_ls_number_restraints 225
_refine_ls_restrained_S_all 1.140
_refine_ls_R_factor_all 0.1204
_refine_ls_R_factor_gt 0.0874
_refine_ls_shift/su_max 0.000
_refine_ls_shift/su_mean 0.000
_refine_ls_structure_factor_coef Fsqd
_refine_ls_weighting_details 'w=1/[\s^2^(Fo^2^)+(0.1090P)^2^+414.9259P] where P=(Fo^2^+2Fc^2^)/3'
_refine_ls_weighting_scheme calc
_refine_ls_wR_factor_gt 0.2241
_refine_ls_wR_factor_ref 0.2620
_reflns_Friedel_coverage 0.000
_reflns_number_gt 2261
_reflns_number_total 2956
_reflns_threshold_expression 'I > 2\s(I)'
_cod_data_source_file ja6b07716_si_002.cif
_cod_data_source_block 007-16008-2
_cod_original_sg_symbol_H-M 'C 2/c'
_cod_database_code 4130876
_shelx_shelxl_version_number 2014/7
_shelx_space_group_comment
; 
The symmetry employed for this shelxl refinement is uniquely defined 
by the following loop, which should always be used as a source of 
symmetry information in preference to the above space-group names. 
They are only intended as comments. 
;

loop_
_space_group_symop_operation_xyz
'x, y, z'
'-x, y, -z+1/2'
'x+1/2, y+1/2, z'
'-x+1/2, y+1/2, -z+1/2'
'-x, -y, -z'
'x, -y, z-1/2'
'-x+1/2, -y+1/2, -z'
'x+1/2, -y+1/2, z-1/2'

loop_
_atom_site_label
_atom_site_type_symbol
_atom_site_fract_x
_atom_site_fract_y
_atom_site_fract_z
_atom_site_U_iso_or_equiv
_atom_site_adp_type
_atom_site_occupancy
_atom_site_site_symmetry_order
_atom_site_calc_flag
_atom_site_refinement_flags_posn
_atom_site_refinement_flags_adp
_atom_site_refinement_flags_occupancy
Ir1 Ir 0.41462(4) 0.60459(11) 0.23408(5) 0.0263(4) Uani 1 1 d . U .
Cl02 Cl 0.4240(3) 0.4549(7) 0.1262(3) 0.0373(13) Uani 1 1 d . U .
O1 O 0.4052(7) 0.7321(19) 0.3211(8) 0.033(3) Uani 1 1 d . U .
O2 O 0.3273(7) 0.572(2) 0.2144(9) 0.037(3) Uani 1 1 d . U .
O3 O 0.5000 0.652(3) 0.2500 0.035(4) Uani 1 2 d S TU P
N1 N 0.4211(8) 0.419(2) 0.3084(9) 0.025(3) Uani 1 1 d . U .
N2 N 0.3949(9) 0.800(2) 0.1678(10) 0.031(3) Uani 1 1 d . U .
C1 C 0.4226(11) 0.257(3) 0.2887(15) 0.035(4) Uani 1 1 d . U .
H1 H 0.4259 0.2282 0.2402 0.042 Uiso 1 1 calc R U .
C2 C 0.4192(12) 0.145(3) 0.3401(15) 0.041(5) Uani 1 1 d . U .
H2 H 0.4220 0.0377 0.3272 0.049 Uiso 1 1 calc R U .
C3 C 0.4114(10) 0.184(3) 0.4128(14) 0.035(4) Uani 1 1 d . U .
H3 H 0.4092 0.1059 0.4488 0.043 Uiso 1 1 calc R U .
C4 C 0.4071(10) 0.349(3) 0.4274(13) 0.031(4) Uani 1 1 d . U .
H4 H 0.4012 0.3813 0.4747 0.037 Uiso 1 1 calc R U .
C5 C 0.4112(10) 0.463(3) 0.3749(12) 0.027(4) Uani 1 1 d . U .
C6 C 0.4576(10) 0.697(3) 0.4484(11) 0.030(4) Uani 1 1 d . U .
H6A H 0.4953 0.6731 0.4315 0.045 Uiso 1 1 calc R U .
H6B H 0.4559 0.6417 0.4942 0.045 Uiso 1 1 calc R U .
H6C H 0.4549 0.8106 0.4563 0.045 Uiso 1 1 calc R U .
C7 C 0.4033(11) 0.642(3) 0.3884(13) 0.032(3) Uani 1 1 d . U .
C8 C 0.3423(11) 0.675(3) 0.4136(13) 0.036(4) Uani 1 1 d . U .
H8A H 0.3385 0.7879 0.4224 0.054 Uiso 1 1 calc R U .
H8B H 0.3401 0.6172 0.4586 0.054 Uiso 1 1 calc R U .
H8C H 0.3100 0.6412 0.3757 0.054 Uiso 1 1 calc R U .
C9 C 0.4379(12) 0.907(3) 0.1504(12) 0.035(4) Uani 1 1 d . U .
H9 H 0.4791 0.8887 0.1663 0.042 Uiso 1 1 calc R U .
C10 C 0.4182(12) 1.041(3) 0.1085(12) 0.035(4) Uani 1 1 d . U .
H10 H 0.4463 1.1129 0.0944 0.042 Uiso 1 1 calc R U .
C11 C 0.3584(12) 1.067(3) 0.0886(12) 0.039(5) Uani 1 1 d . U .
H11 H 0.3458 1.1589 0.0613 0.046 Uiso 1 1 calc R U .
C12 C 0.3136(12) 0.960(3) 0.1077(12) 0.035(4) Uani 1 1 d . U .
H12 H 0.2722 0.9796 0.0945 0.043 Uiso 1 1 calc R U .
C13 C 0.3360(11) 0.821(3) 0.1481(13) 0.037(4) Uani 1 1 d . U .
C14 C 0.2498(11) 0.770(3) 0.2177(12) 0.036(5) Uani 1 1 d . U .
H14A H 0.2272 0.6865 0.2370 0.054 Uiso 1 1 calc R U .
H14B H 0.2222 0.8418 0.1879 0.054 Uiso 1 1 calc R U .
H14C H 0.2725 0.8290 0.2583 0.054 Uiso 1 1 calc R U .
C15 C 0.2929(11) 0.699(3) 0.1709(13) 0.036(4) Uani 1 1 d . U .
C16 C 0.2562(13) 0.615(3) 0.1013(15) 0.047(5) Uani 1 1 d . U .
H16A H 0.2839 0.5754 0.0701 0.071 Uiso 1 1 calc R U .
H16B H 0.2289 0.6909 0.0740 0.071 Uiso 1 1 calc R U .
H16C H 0.2333 0.5273 0.1169 0.071 Uiso 1 1 calc R U .

loop_
_atom_site_aniso_label
_atom_site_aniso_U_11
_atom_site_aniso_U_22
_atom_site_aniso_U_33
_atom_site_aniso_U_23
_atom_site_aniso_U_13
_atom_site_aniso_U_12
Ir1 0.0377(5) 0.0210(5) 0.0205(5) -0.0007(4) 0.0055(3) -0.0006(4)
Cl02 0.060(3) 0.025(3) 0.027(3) -0.005(2) 0.010(2) -0.001(2)
O1 0.049(7) 0.030(6) 0.020(5) -0.001(4) 0.005(4) 0.005(5)
O2 0.042(5) 0.038(6) 0.032(6) 0.005(5) 0.004(4) 0.000(4)
O3 0.047(6) 0.029(9) 0.030(9) 0.000 0.007(5) 0.000
N1 0.035(8) 0.024(5) 0.016(5) 0.001(4) 0.005(4) 0.003(4)
N2 0.044(5) 0.022(5) 0.024(7) 0.000(5) 0.002(4) 0.000(4)
C1 0.039(12) 0.022(6) 0.045(8) -0.003(5) 0.012(7) 0.006(5)
C2 0.056(15) 0.023(7) 0.045(8) -0.002(5) 0.014(8) 0.005(7)
C3 0.040(12) 0.025(7) 0.042(8) 0.002(5) 0.011(7) 0.005(6)
C4 0.041(12) 0.026(6) 0.027(7) 0.005(5) 0.010(7) 0.008(6)
C5 0.040(10) 0.025(5) 0.018(5) -0.002(4) 0.007(5) 0.003(5)
C6 0.051(9) 0.027(9) 0.012(7) -0.003(6) 0.003(6) 0.003(7)
C7 0.047(8) 0.025(6) 0.023(6) -0.002(4) 0.006(5) 0.006(5)
C8 0.050(8) 0.033(10) 0.025(10) -0.004(8) 0.009(7) 0.007(7)
C9 0.054(7) 0.031(7) 0.018(9) 0.001(7) 0.001(6) -0.008(6)
C10 0.062(8) 0.033(8) 0.011(9) 0.002(7) 0.010(6) -0.001(6)
C11 0.062(8) 0.040(9) 0.015(9) 0.002(7) 0.007(6) 0.001(6)
C12 0.054(8) 0.037(7) 0.016(9) 0.000(7) 0.006(6) 0.005(6)
C13 0.046(6) 0.036(7) 0.028(9) 0.001(6) 0.002(5) 0.001(4)
C14 0.049(9) 0.041(10) 0.019(9) 0.007(7) 0.002(7) 0.002(7)
C15 0.045(6) 0.036(7) 0.026(7) 0.000(5) 0.002(5) -0.001(5)
C16 0.054(10) 0.045(11) 0.038(8) -0.005(8) -0.005(7) 0.003(9)

loop_
_atom_type_symbol
_atom_type_description
_atom_type_scat_dispersion_real
_atom_type_scat_dispersion_imag
_atom_type_scat_source
C C 0.0181 0.0091 'International Tables Vol C Tables 4.2.6.8 and 6.1.1.4'
H H 0.0000 0.0000 'International Tables Vol C Tables 4.2.6.8 and 6.1.1.4'
Cl Cl 0.3639 0.7018 'International Tables Vol C Tables 4.2.6.8 and 6.1.1.4'
Ir Ir -4.7710 6.5667 'International Tables Vol C Tables 4.2.6.8 and 6.1.1.4'
N N 0.0311 0.0180 'International Tables Vol C Tables 4.2.6.8 and 6.1.1.4'
O O 0.0492 0.0322 'International Tables Vol C Tables 4.2.6.8 and 6.1.1.4'

loop_
_geom_angle_atom_site_label_1
_geom_angle_atom_site_label_2
_geom_angle_atom_site_label_3
_geom_angle
_geom_angle_site_symmetry_3
O3 Ir1 O2 175.9(7) .
O3 Ir1 O1 89.7(6) .
O2 Ir1 O1 89.7(7) .
O3 Ir1 N2 92.5(8) .
O2 Ir1 N2 83.5(7) .
O1 Ir1 N2 90.3(7) .
O3 Ir1 N1 95.1(7) .
O2 Ir1 N1 88.8(7) .
O1 Ir1 N1 83.0(7) .
N2 Ir1 N1 169.9(7) .
O3 Ir1 Cl02 91.1(4) .
O2 Ir1 Cl02 89.3(5) .
O1 Ir1 Cl02 178.3(5) .
N2 Ir1 Cl02 88.2(5) .
N1 Ir1 Cl02 98.4(5) .
C7 O1 Ir1 115.4(13) .
C15 O2 Ir1 114.9(14) .
Ir1 O3 Ir1 156.4(13) 2_655
C5 N1 C1 121.4(19) .
C5 N1 Ir1 113.1(14) .
C1 N1 Ir1 124.1(15) .
C13 N2 C9 123(2) .
C13 N2 Ir1 112.5(16) .
C9 N2 Ir1 124.0(16) .
C2 C1 N1 119(2) .
C2 C1 H1 120.3 .
N1 C1 H1 120.3 .
C1 C2 C3 122(2) .
C1 C2 H2 119.0 .
C3 C2 H2 119.0 .
C2 C3 C4 115(2) .
C2 C3 H3 122.4 .
C4 C3 H3 122.4 .
C5 C4 C3 122(2) .
C5 C4 H4 118.8 .
C3 C4 H4 118.8 .
N1 C5 C4 119(2) .
N1 C5 C7 117.5(19) .
C4 C5 C7 123(2) .
C7 C6 H6A 109.5 .
C7 C6 H6B 109.5 .
H6A C6 H6B 109.5 .
C7 C6 H6C 109.5 .
H6A C6 H6C 109.5 .
H6B C6 H6C 109.5 .
O1 C7 C8 107.9(18) .
O1 C7 C5 110.6(17) .
C8 C7 C5 111(2) .
O1 C7 C6 108.6(18) .
C8 C7 C6 111.3(18) .
C5 C7 C6 107.6(18) .
C7 C8 H8A 109.5 .
C7 C8 H8B 109.5 .
H8A C8 H8B 109.5 .
C7 C8 H8C 109.5 .
H8A C8 H8C 109.5 .
H8B C8 H8C 109.5 .
N2 C9 C10 118(2) .
N2 C9 H9 120.8 .
C10 C9 H9 120.8 .
C11 C10 C9 120(2) .
C11 C10 H10 120.2 .
C9 C10 H10 120.2 .
C10 C11 C12 122(2) .
C10 C11 H11 118.8 .
C12 C11 H11 118.8 .
C13 C12 C11 116(2) .
C13 C12 H12 122.0 .
C11 C12 H12 122.0 .
N2 C13 C12 120(2) .
N2 C13 C15 119(2) .
C12 C13 C15 121(2) .
C15 C14 H14A 109.5 .
C15 C14 H14B 109.5 .
H14A C14 H14B 109.5 .
C15 C14 H14C 109.5 .
H14A C14 H14C 109.5 .
H14B C14 H14C 109.5 .
O2 C15 C13 109.8(19) .
O2 C15 C14 107.9(19) .
C13 C15 C14 112(2) .
O2 C15 C16 106.2(19) .
C13 C15 C16 111(2) .
C14 C15 C16 110(2) .
C15 C16 H16A 109.5 .
C15 C16 H16B 109.5 .
H16A C16 H16B 109.5 .
C15 C16 H16C 109.5 .
H16A C16 H16C 109.5 .
H16B C16 H16C 109.5 .

loop_
_geom_bond_atom_site_label_1
_geom_bond_atom_site_label_2
_geom_bond_distance
_geom_bond_site_symmetry_2
Ir1 O3 1.917(5) .
Ir1 O2 1.940(16) .
Ir1 O1 1.948(15) .
Ir1 N2 2.036(18) .
Ir1 N1 2.045(17) .
Ir1 Cl02 2.365(5) .
O1 C7 1.44(3) .
O2 C15 1.46(3) .
O3 Ir1 1.917(5) 2_655
N1 C5 1.32(3) .
N1 C1 1.40(3) .
N2 C13 1.31(3) .
N2 C9 1.38(3) .
C1 C2 1.33(3) .
C1 H1 0.9300 .
C2 C3 1.40(4) .
C2 H2 0.9300 .
C3 C4 1.41(3) .
C3 H3 0.9300 .
C4 C5 1.36(3) .
C4 H4 0.9300 .
C5 C7 1.53(3) .
C6 C7 1.57(3) .
C6 H6A 0.9600 .
C6 H6B 0.9600 .
C6 H6C 0.9600 .
C7 C8 1.52(3) .
C8 H8A 0.9600 .
C8 H8B 0.9600 .
C8 H8C 0.9600 .
C9 C10 1.39(3) .
C9 H9 0.9300 .
C10 C11 1.34(4) .
C10 H10 0.9300 .
C11 C12 1.42(4) .
C11 H11 0.9300 .
C12 C13 1.42(3) .
C12 H12 0.9300 .
C13 C15 1.50(3) .
C14 C15 1.50(3) .
C14 H14A 0.9600 .
C14 H14B 0.9600 .
C14 H14C 0.9600 .
C15 C16 1.56(3) .
C16 H16A 0.9600 .
C16 H16B 0.9600 .
C16 H16C 0.9600 .
